data_8104672
loop_
_publ_author_name
'Manana, Pholani'
'Hosten, Eric C.'
'Betz, Richard'

_publ_section_title
;
 The crystal structure of 4-bromobenzyl chloride, C7H6BrCl
;
_journal_issue 5
_journal_name_full 'Zeitschrift f\"ur Kristallographie - New Crystal Structures'
_journal_page_first 1083
_journal_page_last 1085
_journal_paper_doi 10.1515/ncrs-2021-0227
_journal_volume 236
_journal_year 2021
_chemical_formula_moiety 'C7 H6 Br Cl'
_chemical_formula_sum 'C7 H6 Br Cl'
_chemical_formula_weight 205.48
_chemical_name_common '4-bromobenzyl chloride'
_chemical_name_systematic '4-bromobenzyl chloride'
_space_group_crystal_system orthorhombic
_space_group_IT_number 33
_space_group_name_Hall 'P 2c -2n'
_space_group_name_H-M_alt 'P n a 21'
_atom_sites_solution_hydrogens geom
_atom_sites_solution_primary SHELXS
_atom_sites_solution_secondary difmap
_cell_angle_alpha 90
_cell_angle_beta 90
_cell_angle_gamma 90
_cell_formula_units_Z 4
_cell_length_a 9.4506(7)
_cell_length_b 18.1015(10)
_cell_length_c 4.4418(3)
_cell_measurement_reflns_used 2926
_cell_measurement_temperature 200(2)
_cell_measurement_theta_max 26.25
_cell_measurement_theta_min 2.25
_cell_volume 759.86(9)
_computing_cell_refinement 'Bruker SAINT'
_computing_data_collection 'Bruker APEX2'
_computing_data_reduction 'Bruker SAINT'
_computing_molecular_graphics 'Bruker SHELXTL'
_computing_publication_material 'Bruker SHELXTL'
_computing_structure_refinement 'SHELXL-2018/3 (Sheldrick, 2018)'
_computing_structure_solution 'SHELXS-97 (Sheldrick, 2008)'
_diffrn_ambient_temperature 200(2)
_diffrn_measured_fraction_theta_full 1.000
_diffrn_measured_fraction_theta_max 0.997
_diffrn_measurement_device_type 'Bruker APEX-II CCD'
_diffrn_measurement_method '\f and \w scans'
_diffrn_radiation_monochromator graphite
_diffrn_radiation_type MoK\a
_diffrn_radiation_wavelength 0.71073
_diffrn_reflns_av_R_equivalents 0.0246
_diffrn_reflns_av_sigmaI/netI 0.0355
_diffrn_reflns_Laue_measured_fraction_full 1.000
_diffrn_reflns_Laue_measured_fraction_max 0.997
_diffrn_reflns_limit_h_max 12
_diffrn_reflns_limit_h_min -12
_diffrn_reflns_limit_k_max 15
_diffrn_reflns_limit_k_min -24
_diffrn_reflns_limit_l_max 5
_diffrn_reflns_limit_l_min -5
_diffrn_reflns_number 7312
_diffrn_reflns_point_group_measured_fraction_full 0.980
_diffrn_reflns_point_group_measured_fraction_max 0.963
_diffrn_reflns_theta_full 25.242
_diffrn_reflns_theta_max 28.282
_diffrn_reflns_theta_min 2.250
_exptl_absorpt_coefficient_mu 5.665
_exptl_absorpt_correction_T_max 1.000
_exptl_absorpt_correction_T_min 0.7898
_exptl_absorpt_correction_type numerical
_exptl_absorpt_process_details
;                                                              
SADABS [6]                                         
;
_exptl_crystal_colour colourless
_exptl_crystal_density_diffrn 1.796
_exptl_crystal_description block
_exptl_crystal_F_000 400
_exptl_crystal_size_max 0.335
_exptl_crystal_size_mid 0.286
_exptl_crystal_size_min 0.237
_refine_diff_density_max 0.397
_refine_diff_density_min -0.341
_refine_diff_density_rms 0.057
_refine_ls_abs_structure_details
;
 Refined as an inversion twin.
;
_refine_ls_abs_structure_Flack 0.049(15)
_refine_ls_extinction_coef .
_refine_ls_extinction_method none
_refine_ls_goodness_of_fit_ref 1.063
_refine_ls_hydrogen_treatment constr
_refine_ls_matrix_type full
_refine_ls_number_parameters 83
_refine_ls_number_reflns 1807
_refine_ls_number_restraints 1
_refine_ls_restrained_S_all 1.062
_refine_ls_R_factor_all 0.0356
_refine_ls_R_factor_gt 0.0271
_refine_ls_shift/su_max 0.001
_refine_ls_shift/su_mean 0.000
_refine_ls_structure_factor_coef Fsqd
_refine_ls_weighting_details 'w=1/[\s^2^(Fo^2^)+(0.014800P)^2^+0.192700P] where P=(Fo^2^+2Fc^2^)/3'
_refine_ls_weighting_scheme calc
_refine_ls_wR_factor_gt 0.0537
_refine_ls_wR_factor_ref 0.0558
_reflns_Friedel_coverage 0.713
_reflns_Friedel_fraction_full 0.953
_reflns_Friedel_fraction_max 0.918
_reflns_number_gt 1571
_reflns_number_total 1807
_reflns_threshold_expression 'I > 2\s(I)'
_cod_data_source_file suppl_j_ncrs-2021-0227_suppl.cif
_cod_data_source_block 1
_cod_database_code 8104672
_shelx_space_group_comment
;
The symmetry employed for this shelxl refinement is uniquely defined
by the following loop, which should always be used as a source of
symmetry information in preference to the above space-group names.
They are only intended as comments.
;
_shelx_estimated_absorpt_t_min 0.253
_shelx_estimated_absorpt_t_max 0.347

loop_
_space_group_symop_operation_xyz
'x, y, z'
'-x, -y, z+1/2'
'x+1/2, -y+1/2, z'
'-x+1/2, y+1/2, z+1/2'

loop_
_atom_site_label
_atom_site_type_symbol
_atom_site_fract_x
_atom_site_fract_y
_atom_site_fract_z
_atom_site_U_iso_or_equiv
_atom_site_adp_type
_atom_site_occupancy
_atom_site_site_symmetry_order
_atom_site_calc_flag
_atom_site_refinement_flags_posn
_atom_site_refinement_flags_adp
_atom_site_refinement_flags_occupancy
_atom_site_disorder_assembly
_atom_site_disorder_group
Br1 Br -0.08718(3) 0.64198(2) 0.89093(13) 0.04211(13) Uani 1 1 d . . . . .
Cl1 Cl 0.60808(10) 0.60390(7) 0.3335(2) 0.0503(3) Uani 1 1 d . . . . .
C1 C 0.3220(4) 0.6222(2) 0.3061(9) 0.0377(9) Uani 1 1 d . . . . .
C2 C 0.2741(4) 0.69081(19) 0.4066(15) 0.0439(9) Uani 1 1 d . . . . .
H2 H 0.325166 0.734027 0.352837 0.053 Uiso 1 1 calc R U . . .
C3 C 0.1540(5) 0.6975(2) 0.5826(9) 0.0401(10) Uani 1 1 d . . . . .
H3 H 0.122612 0.744561 0.649158 0.048 Uiso 1 1 calc R U . . .
C4 C 0.0810(4) 0.6345(2) 0.6594(10) 0.0325(8) Uani 1 1 d . . . . .
C5 C 0.1270(4) 0.5654(2) 0.5697(9) 0.0351(9) Uani 1 1 d . . . . .
H5 H 0.077350 0.522193 0.629903 0.042 Uiso 1 1 calc R U . . .
C6 C 0.2467(4) 0.56001(17) 0.3905(16) 0.0396(7) Uani 1 1 d . . . . .
H6 H 0.277590 0.512763 0.324542 0.048 Uiso 1 1 calc R U . . .
C7 C 0.4500(5) 0.6159(3) 0.1101(10) 0.0555(13) Uani 1 1 d . . . . .
H7A H 0.459192 0.661122 -0.013940 0.067 Uiso 1 1 calc R U . . .
H7B H 0.438912 0.573309 -0.027532 0.067 Uiso 1 1 calc R U . . .

loop_
_atom_site_aniso_label
_atom_site_aniso_U_11
_atom_site_aniso_U_22
_atom_site_aniso_U_33
_atom_site_aniso_U_23
_atom_site_aniso_U_13
_atom_site_aniso_U_12
Br1 0.03548(19) 0.0421(2) 0.0487(2) 0.0003(3) 0.0026(3) 0.00480(14)
Cl1 0.0374(5) 0.0609(6) 0.0526(9) -0.0056(6) 0.0091(5) 0.0021(4)
C1 0.036(2) 0.051(2) 0.026(2) 0.0039(16) -0.0034(16) 0.0015(16)
C2 0.049(2) 0.0382(18) 0.044(2) 0.008(3) -0.010(3) -0.0108(15)
C3 0.048(3) 0.026(2) 0.046(2) 0.0012(17) -0.002(2) -0.0030(17)
C4 0.029(2) 0.036(2) 0.0326(19) 0.0026(16) -0.0025(17) -0.0001(16)
C5 0.038(2) 0.026(2) 0.042(2) 0.0014(17) -0.0023(17) -0.0011(16)
C6 0.0437(19) 0.0371(17) 0.0381(18) 0.002(3) -0.001(3) 0.0047(14)
C7 0.049(3) 0.084(4) 0.034(2) 0.002(2) 0.004(2) -0.006(3)

loop_
_atom_type_symbol
_atom_type_description
_atom_type_scat_dispersion_real
_atom_type_scat_dispersion_imag
_atom_type_scat_source
C C 0.0033 0.0016 'International Tables Vol C Tables 4.2.6.8 and 6.1.1.4'
H H 0.0000 0.0000 'International Tables Vol C Tables 4.2.6.8 and 6.1.1.4'
Cl Cl 0.1484 0.1585 'International Tables Vol C Tables 4.2.6.8 and 6.1.1.4'
Br Br -0.2901 2.4595 'International Tables Vol C Tables 4.2.6.8 and 6.1.1.4'

loop_
_geom_angle_atom_site_label_1
_geom_angle_atom_site_label_2
_geom_angle_atom_site_label_3
_geom_angle
_geom_angle_site_symmetry_1
_geom_angle_site_symmetry_3
C6 C1 C2 118.1(4) . .
C6 C1 C7 120.9(4) . .
C2 C1 C7 121.1(4) . .
C3 C2 C1 121.6(4) . .
C3 C2 H2 119.2 . .
C1 C2 H2 119.2 . .
C4 C3 C2 118.6(4) . .
C4 C3 H3 120.7 . .
C2 C3 H3 120.7 . .
C3 C4 C5 121.4(4) . .
C3 C4 Br1 119.7(3) . .
C5 C4 Br1 119.0(3) . .
C4 C5 C6 119.0(3) . .
C4 C5 H5 120.5 . .
C6 C5 H5 120.5 . .
C1 C6 C5 121.2(4) . .
C1 C6 H6 119.4 . .
C5 C6 H6 119.4 . .
C1 C7 Cl1 111.0(3) . .
C1 C7 H7A 109.4 . .
Cl1 C7 H7A 109.4 . .
C1 C7 H7B 109.4 . .
Cl1 C7 H7B 109.4 . .
H7A C7 H7B 108.0 . .

loop_
_geom_bond_atom_site_label_1
_geom_bond_atom_site_label_2
_geom_bond_distance
_geom_bond_site_symmetry_2
Br1 C4 1.898(4) .
Cl1 C7 1.806(5) .
C1 C6 1.383(5) .
C1 C2 1.396(5) .
C1 C7 1.495(6) .
C2 C3 1.383(6) .
C2 H2 0.9500 .
C3 C4 1.376(5) .
C3 H3 0.9500 .
C4 C5 1.383(5) .
C5 C6 1.386(6) .
C5 H5 0.9500 .
C6 H6 0.9500 .
C7 H7A 0.9900 .
C7 H7B 0.9900 .

loop_
_geom_torsion_atom_site_label_1
_geom_torsion_atom_site_label_2
_geom_torsion_atom_site_label_3
_geom_torsion_atom_site_label_4
_geom_torsion
_geom_torsion_site_symmetry_1
_geom_torsion_site_symmetry_2
_geom_torsion_site_symmetry_3
_geom_torsion_site_symmetry_4
C6 C1 C2 C3 -0.8(8) . . . .
C7 C1 C2 C3 178.6(4) . . . .
C1 C2 C3 C4 0.1(7) . . . .
C2 C3 C4 C5 1.4(7) . . . .
C2 C3 C4 Br1 -178.2(4) . . . .
C3 C4 C5 C6 -2.1(7) . . . .
Br1 C4 C5 C6 177.5(4) . . . .
C2 C1 C6 C5 0.0(8) . . . .
C7 C1 C6 C5 -179.3(4) . . . .
C4 C5 C6 C1 1.4(7) . . . .
C6 C1 C7 Cl1 -89.6(5) . . . .
C2 C1 C7 Cl1 91.1(5) . . . .
